data_7012892
loop_
_publ_author_name
'Rosa M. Ceder'
'Guillermo Muller'
'Mat\'ias Ordinas'
'Merc\`e Font-Bardia'
'Xavier Solans'

_publ_section_title
;
 Nickelacycles with anionic C--N--N' terdentate \a-diimine based
 ligands. Reaction with ethylene
;
_journal_issue 15
_journal_name_full 'Dalton Trans.'
_journal_page_first 3052
_journal_page_last 3059
_journal_paper_doi 10.1039/b302375c
_journal_year 2003
_chemical_formula_sum 'C26 H29 B Cl F4 N3 Ni'
_chemical_formula_weight 564.49
_chemical_name_systematic
;
?
;
_space_group_IT_number 14
_symmetry_cell_setting monoclinic
_symmetry_space_group_name_Hall '-P 2yn'
_symmetry_space_group_name_H-M 'P 1 21/n 1'
_atom_sites_solution_hydrogens geom
_atom_sites_solution_primary direct
_atom_sites_solution_secondary difmap
_audit_creation_method SHELXL-97
_cell_angle_alpha 90.00
_cell_angle_beta 96.743(15)
_cell_angle_gamma 90.00
_cell_formula_units_Z 4
_cell_length_a 9.959(2)
_cell_length_b 7.832(6)
_cell_length_c 34.913(6)
_cell_measurement_temperature 293(2)
_cell_volume 2704(2)
_computing_structure_refinement 'SHELXL-97 (Sheldrick, 1997)'
_computing_structure_solution 'SHELXS-97 (Sheldrick, 1990)'
_diffrn_ambient_temperature 293(2)
_diffrn_measured_fraction_theta_full 0.356
_diffrn_measured_fraction_theta_max 0.356
_diffrn_radiation_monochromator graphite
_diffrn_radiation_source 'fine-focus sealed tube'
_diffrn_radiation_type MoK\a
_diffrn_radiation_wavelength 0.71069
_diffrn_reflns_av_R_equivalents 0.032
_diffrn_reflns_av_sigmaI/netI 0.1312
_diffrn_reflns_limit_h_max 13
_diffrn_reflns_limit_h_min -13
_diffrn_reflns_limit_k_max 10
_diffrn_reflns_limit_k_min 0
_diffrn_reflns_limit_l_max 49
_diffrn_reflns_limit_l_min 0
_diffrn_reflns_number 3031
_diffrn_reflns_theta_full 29.96
_diffrn_reflns_theta_max 29.96
_diffrn_reflns_theta_min 2.07
_exptl_absorpt_coefficient_mu 0.863
_exptl_crystal_density_diffrn 1.386
_exptl_crystal_density_method 'not measured'
_exptl_crystal_F_000 1168
_refine_diff_density_max 0.336
_refine_diff_density_min -0.345
_refine_diff_density_rms 0.044
_refine_ls_extinction_method none
_refine_ls_goodness_of_fit_ref 0.836
_refine_ls_hydrogen_treatment mixed
_refine_ls_matrix_type full
_refine_ls_number_parameters 304
_refine_ls_number_reflns 2981
_refine_ls_number_restraints 57
_refine_ls_restrained_S_all 0.883
_refine_ls_R_factor_all 0.1459
_refine_ls_R_factor_gt 0.0444
_refine_ls_shift/su_max 0.000
_refine_ls_shift/su_mean 0.000
_refine_ls_structure_factor_coef Fsqd
_refine_ls_weighting_details 'w=1/[\s^2^(Fo^2^)+(0.0358P)^2^+0.0000P] where P=(Fo^2^+2Fc^2^)/3'
_refine_ls_weighting_scheme calc
_refine_ls_wR_factor_gt 0.0838
_refine_ls_wR_factor_ref 0.1002
_reflns_number_gt 1477
_reflns_number_total 2981
_reflns_threshold_expression >2sigma(I)
_cod_data_source_file b302375c.txt
_cod_data_source_block guibc3
_cod_depositor_comments
;
The following automatic conversions were performed:

'_refine_ls_weighting_scheme' value 'calc
w=1/[\s^2^(Fo^2^)+(0.0358P)^2^+0.0000P] where P=(Fo^2^+2Fc^2^)/3' was
changed to 'calc'. New tag '_refine_ls_weighting_details' was
created. The value of the new tag was set to
'w=1/[\s^2^(Fo^2^)+(0.0358P)^2^+0.0000P] where P=(Fo^2^+2Fc^2^)/3'.

Automatic conversion script
Id: cif_fix_values 3143 2015-03-26 13:38:13Z robertas 
;
_cod_original_sg_symbol_H-M 'P 21/n'
_cod_database_code 7012892

loop_
_symmetry_equiv_pos_as_xyz
'x, y, z'
'-x+1/2, y+1/2, -z+1/2'
'-x, -y, -z'
'x-1/2, -y-1/2, z-1/2'

loop_
_atom_site_label
_atom_site_type_symbol
_atom_site_fract_x
_atom_site_fract_y
_atom_site_fract_z
_atom_site_U_iso_or_equiv
_atom_site_adp_type
_atom_site_occupancy
_atom_site_calc_flag
_atom_site_refinement_flags
_atom_site_disorder_assembly
_atom_site_disorder_group
Ni Ni 0.96218(8) 0.55221(10) 0.08057(3) 0.0610(3) Uani 1 d . . .
Cl Cl 0.9877(3) 0.1506(4) 0.20975(7) 0.1414(10) Uani 1 d . . .
N1 N 1.0921(6) 0.6008(6) 0.04873(17) 0.0593(16) Uani 1 d . . .
N2 N 1.1119(6) 0.4158(7) 0.10712(17) 0.0652(17) Uani 1 d . . .
N3 N 0.8356(6) 0.5090(8) 0.11488(19) 0.0687(19) Uani 1 d . . .
C1 C 0.8474(7) 0.6887(8) 0.0454(2) 0.063(2) Uani 1 d . . .
C2 C 0.7120(7) 0.7359(8) 0.0475(2) 0.071(2) Uani 1 d . . .
H2 H 0.6696 0.7020 0.0686 0.184(9) Uiso 1 calc R . .
C3 C 0.6417(7) 0.8313(9) 0.0189(3) 0.081(2) Uani 1 d . . .
H3 H 0.5517 0.8595 0.0202 0.184(9) Uiso 1 calc R . .
C4 C 0.7060(8) 0.8853(8) -0.0122(3) 0.078(2) Uani 1 d . . .
H4 H 0.6579 0.9490 -0.0317 0.184(9) Uiso 1 calc R . .
C5 C 0.8416(8) 0.8460(8) -0.0148(2) 0.070(2) Uani 1 d . . .
H5 H 0.8849 0.8823 -0.0355 0.184(9) Uiso 1 calc R . .
C6 C 0.9085(6) 0.7505(8) 0.0149(2) 0.0540(19) Uani 1 d . . .
C7 C 1.0555(6) 0.7043(8) 0.0143(2) 0.068(2) Uani 1 d . . .
H7 H 1.0677 0.6399 -0.0088 0.184(9) Uiso 1 calc R . .
H7A H 1.1110 0.8063 0.0149 0.184(9) Uiso 1 calc R . .
C8 C 1.2133(8) 0.5423(10) 0.0581(2) 0.066(2) Uani 1 d . . .
C9 C 1.3306(6) 0.5778(9) 0.0359(2) 0.086(2) Uani 1 d . . .
H9 H 1.3016 0.6502 0.0144 0.184(9) Uiso 1 calc R . .
H9A H 1.3641 0.4722 0.0268 0.184(9) Uiso 1 calc R . .
H9B H 1.4011 0.6336 0.0525 0.184(9) Uiso 1 calc R . .
C10 C 1.2245(8) 0.4340(9) 0.0931(2) 0.069(2) Uani 1 d . . .
C11 C 1.3577(7) 0.3559(9) 0.1082(2) 0.102(3) Uani 1 d . . .
H11 H 1.3474 0.2901 0.1309 0.184(9) Uiso 1 calc R . .
H11A H 1.4230 0.4447 0.1146 0.184(9) Uiso 1 calc R . .
H11B H 1.3880 0.2830 0.0889 0.184(9) Uiso 1 calc R . .
C12 C 1.1060(4) 0.3114(6) 0.1415(2) 0.076(2) Uani 1 d . . .
H12 H 1.1804 0.2307 0.1436 0.184(9) Uiso 1 calc R . .
H12A H 1.0225 0.2464 0.1385 0.184(9) Uiso 1 calc R . .
C13 C 1.1130(4) 0.4135(6) 0.1782(2) 0.062(2) Uani 1 d R . .
C14 C 1.0595(4) 0.3490(6) 0.2102(2) 0.109(3) Uani 1 d R . .
C15 C 1.0669(4) 0.4445(6) 0.2440(2) 0.140(4) Uani 1 d R . .
H15 H 1.0314 0.4017 0.2655 0.168 Uiso 1 calc R . .
C16 C 1.1281(10) 0.6047(14) 0.2453(3) 0.124(4) Uani 1 d . . .
H16 H 1.1331 0.6710 0.2675 0.149 Uiso 1 calc R . .
C17 C 1.1797(10) 0.6613(13) 0.2139(3) 0.121(4) Uani 1 d . . .
H17 H 1.2223 0.7671 0.2150 0.145 Uiso 1 calc R . .
C18 C 1.1729(7) 0.5727(10) 0.1811(3) 0.093(3) Uani 1 d . . .
H18 H 1.2088 0.6188 0.1599 0.111 Uiso 1 calc R . .
C19 C 0.8193(8) 0.6197(10) 0.1440(3) 0.077(2) Uani 1 d . . .
C20 C 0.8870(7) 0.7907(9) 0.1432(2) 0.110(3) Uani 1 d . . .
H20 H 0.9348 0.7978 0.1210 0.184(9) Uiso 1 calc R . .
H20A H 0.9495 0.8044 0.1661 0.184(9) Uiso 1 calc R . .
H20B H 0.8199 0.8791 0.1421 0.184(9) Uiso 1 calc R . .
C21 C 0.7435(10) 0.5767(16) 0.1739(3) 0.105(3) Uani 1 d . . .
H21 H 0.7347 0.6539 0.1937 0.184(9) Uiso 1 calc R . .
C22 C 0.6807(10) 0.4168(18) 0.1737(3) 0.107(3) Uani 1 d . . .
C23 C 0.6023(9) 0.3746(14) 0.2064(3) 0.179(5) Uani 1 d . . .
H23 H 0.6103 0.4665 0.2248 0.184(9) Uiso 1 calc R . .
H23A H 0.6372 0.2717 0.2188 0.184(9) Uiso 1 calc R . .
H23B H 0.5088 0.3586 0.1968 0.184(9) Uiso 1 calc R . .
C24 C 0.6922(8) 0.3132(13) 0.1437(3) 0.092(3) Uani 1 d . . .
H24 H 0.6487 0.2079 0.1423 0.184(9) Uiso 1 calc R . .
C25 C 0.7672(7) 0.3608(11) 0.1150(3) 0.065(2) Uani 1 d . . .
C26 C 0.7765(7) 0.2462(9) 0.0807(2) 0.089(2) Uani 1 d . . .
H26 H 0.8331 0.2986 0.0637 0.184(9) Uiso 1 calc R . .
H26A H 0.6878 0.2286 0.0673 0.184(9) Uiso 1 calc R . .
H26B H 0.8145 0.1383 0.0894 0.184(9) Uiso 1 calc R . .
B1 B 1.4051(10) -0.0956(15) 0.1249(3) 0.153(6) Uiso 1 d D . .
F1 F 1.4321(8) -0.2716(11) 0.1323(2) 0.277(4) Uiso 1 d D . .
F2 F 1.4637(12) -0.0534(15) 0.0932(3) 0.149(5) Uiso 0.50 d PD . .
F2' F 1.5142(9) -0.0371(14) 0.1093(3) 0.119(4) Uiso 0.50 d PD . .
F3 F 1.2735(10) -0.0800(18) 0.1213(4) 0.218(7) Uiso 0.50 d PD . .
F3' F 1.2900(9) -0.0929(14) 0.0981(3) 0.139(4) Uiso 0.50 d PD . .
F4 F 1.4712(12) -0.0212(14) 0.1572(3) 0.168(5) Uiso 0.50 d PD . .
F4' F 1.3743(9) -0.0077(11) 0.1557(2) 0.105(3) Uiso 0.50 d PD . .

loop_
_atom_site_aniso_label
_atom_site_aniso_U_11
_atom_site_aniso_U_22
_atom_site_aniso_U_33
_atom_site_aniso_U_23
_atom_site_aniso_U_13
_atom_site_aniso_U_12
Ni 0.0558(5) 0.0333(4) 0.0940(7) -0.0018(6) 0.0091(5) -0.0019(5)
Cl 0.155(2) 0.124(2) 0.142(2) 0.0327(19) 0.0061(18) -0.0329(18)
N1 0.058(4) 0.030(3) 0.088(5) -0.019(3) -0.003(4) -0.005(3)
N2 0.064(4) 0.045(4) 0.081(5) 0.006(4) -0.017(4) -0.002(3)
N3 0.063(4) 0.042(4) 0.098(6) -0.003(4) -0.004(4) -0.004(3)
C1 0.049(5) 0.042(4) 0.098(6) -0.017(5) 0.006(5) -0.006(4)
C2 0.057(5) 0.039(4) 0.113(7) 0.002(5) -0.009(5) 0.010(4)
C3 0.065(5) 0.047(5) 0.125(8) 0.013(5) -0.009(6) 0.010(4)
C4 0.072(6) 0.048(5) 0.111(7) 0.011(5) -0.004(5) 0.000(4)
C5 0.081(6) 0.033(4) 0.094(7) -0.002(4) 0.003(5) -0.003(4)
C6 0.047(5) 0.034(4) 0.083(6) 0.010(4) 0.013(5) -0.013(4)
C7 0.048(5) 0.044(4) 0.110(7) 0.020(5) 0.005(4) 0.000(4)
C8 0.059(5) 0.039(4) 0.099(7) -0.007(5) 0.003(5) -0.011(5)
C9 0.053(4) 0.066(5) 0.141(7) -0.014(5) 0.023(5) -0.004(4)
C10 0.058(5) 0.036(4) 0.109(7) -0.017(5) -0.006(5) -0.003(5)
C11 0.074(5) 0.082(6) 0.146(8) 0.004(6) 0.000(5) 0.028(5)
C12 0.082(5) 0.056(5) 0.085(7) -0.006(6) -0.008(5) -0.006(4)
C13 0.065(5) 0.048(6) 0.070(6) 0.008(5) -0.005(4) 0.009(4)
C14 0.103(7) 0.110(9) 0.104(9) -0.004(8) -0.030(7) 0.026(6)
C15 0.113(8) 0.160(11) 0.140(11) 0.032(10) -0.013(7) 0.021(9)
C16 0.175(10) 0.154(12) 0.041(7) -0.029(7) 0.001(7) 0.061(8)
C17 0.158(9) 0.100(8) 0.093(9) -0.027(8) -0.031(8) 0.014(7)
C18 0.115(7) 0.069(6) 0.088(7) -0.023(6) -0.013(5) -0.010(5)
C19 0.064(6) 0.064(6) 0.095(8) 0.012(6) -0.020(6) 0.016(5)
C20 0.130(7) 0.048(5) 0.146(8) -0.035(5) -0.011(6) -0.002(5)
C21 0.094(7) 0.130(11) 0.092(9) -0.011(8) 0.014(6) 0.041(7)
C22 0.097(7) 0.141(12) 0.086(9) 0.031(8) 0.023(6) 0.001(7)
C23 0.191(10) 0.224(14) 0.134(9) 0.010(9) 0.072(9) -0.037(9)
C24 0.080(6) 0.118(8) 0.081(8) 0.020(7) 0.015(6) -0.004(6)
C25 0.057(5) 0.068(6) 0.070(7) 0.013(6) -0.002(5) 0.004(5)
C26 0.106(6) 0.069(5) 0.088(7) 0.000(5) 0.000(5) -0.032(5)

loop_
_atom_type_symbol
_atom_type_description
_atom_type_scat_dispersion_real
_atom_type_scat_dispersion_imag
_atom_type_scat_source
C C 0.0033 0.0016 'International Tables Vol C Tables 4.2.6.8 and 6.1.1.4'
H H 0.0000 0.0000 'International Tables Vol C Tables 4.2.6.8 and 6.1.1.4'
N N 0.0061 0.0033 'International Tables Vol C Tables 4.2.6.8 and 6.1.1.4'
B B 0.0013 0.0007 'International Tables Vol C Tables 4.2.6.8 and 6.1.1.4'
Cl Cl 0.1484 0.1585 'International Tables Vol C Tables 4.2.6.8 and 6.1.1.4'
F F 0.0171 0.0103 'International Tables Vol C Tables 4.2.6.8 and 6.1.1.4'
Ni Ni 0.3393 1.1124 'International Tables Vol C Tables 4.2.6.8 and 6.1.1.4'

loop_
_geom_angle_atom_site_label_1
_geom_angle_atom_site_label_2
_geom_angle_atom_site_label_3
_geom_angle
_geom_angle_site_symmetry_1
_geom_angle_site_symmetry_3
_geom_angle_publ_flag
N1 Ni N3 177.1(3) . . ?
N1 Ni C1 84.6(3) . . ?
N3 Ni C1 96.6(3) . . ?
N1 Ni N2 81.4(3) . . ?
N3 Ni N2 97.5(3) . . ?
C1 Ni N2 165.8(3) . . ?
C8 N1 C7 122.6(6) . . ?
C8 N1 Ni 118.3(5) . . ?
C7 N1 Ni 119.1(4) . . ?
C10 N2 C12 119.8(6) . . ?
C10 N2 Ni 114.0(5) . . ?
C12 N2 Ni 126.0(4) . . ?
C25 N3 C19 116.2(7) . . ?
C25 N3 Ni 122.5(6) . . ?
C19 N3 Ni 120.8(6) . . ?
C6 C1 C2 117.5(7) . . ?
C6 C1 Ni 114.2(5) . . ?
C2 C1 Ni 128.3(6) . . ?
C3 C2 C1 121.0(7) . . ?
C3 C2 H2 119.5 . . ?
C1 C2 H2 119.5 . . ?
C2 C3 C4 119.5(7) . . ?
C2 C3 H3 120.3 . . ?
C4 C3 H3 120.3 . . ?
C3 C4 C5 121.4(7) . . ?
C3 C4 H4 119.3 . . ?
C5 C4 H4 119.3 . . ?
C6 C5 C4 117.0(7) . . ?
C6 C5 H5 121.5 . . ?
C4 C5 H5 121.5 . . ?
C1 C6 C5 123.5(6) . . ?
C1 C6 C7 116.4(7) . . ?
C5 C6 C7 120.1(7) . . ?
N1 C7 C6 105.7(6) . . ?
N1 C7 H7 110.6 . . ?
C6 C7 H7 110.6 . . ?
N1 C7 H7A 110.6 . . ?
C6 C7 H7A 110.6 . . ?
H7 C7 H7A 108.7 . . ?
N1 C8 C10 112.8(7) . . ?
N1 C8 C9 124.2(7) . . ?
C10 C8 C9 122.9(7) . . ?
C8 C9 H9 109.5 . . ?
C8 C9 H9A 109.5 . . ?
H9 C9 H9A 109.5 . . ?
C8 C9 H9B 109.5 . . ?
H9 C9 H9B 109.5 . . ?
H9A C9 H9B 109.5 . . ?
N2 C10 C8 113.2(7) . . ?
N2 C10 C11 126.7(8) . . ?
C8 C10 C11 120.1(8) . . ?
C10 C11 H11 109.5 . . ?
C10 C11 H11A 109.5 . . ?
H11 C11 H11A 109.5 . . ?
C10 C11 H11B 109.5 . . ?
H11 C11 H11B 109.5 . . ?
H11A C11 H11B 109.5 . . ?
N2 C12 C13 113.6(3) . . ?
N2 C12 H12 108.9 . . ?
C13 C12 H12 108.9 . . ?
N2 C12 H12A 108.9 . . ?
C13 C12 H12A 108.9 . . ?
H12 C12 H12A 107.7 . . ?
C18 C13 C14 118.1(5) . . ?
C18 C13 C12 121.3(5) . . ?
C14 C13 C12 120.6 . . ?
C15 C14 C13 120.0 . . ?
C15 C14 Cl 118.5(3) . . ?
C13 C14 Cl 121.5(3) . . ?
C14 C15 C16 119.5(5) . . ?
C14 C15 H15 120.3 . . ?
C16 C15 H15 120.3 . . ?
C17 C16 C15 118.6(9) . . ?
C17 C16 H16 120.7 . . ?
C15 C16 H16 120.7 . . ?
C18 C17 C16 123.0(11) . . ?
C18 C17 H17 118.5 . . ?
C16 C17 H17 118.5 . . ?
C17 C18 C13 120.7(9) . . ?
C17 C18 H18 119.6 . . ?
C13 C18 H18 119.6 . . ?
N3 C19 C21 121.7(8) . . ?
N3 C19 C20 117.5(9) . . ?
C21 C19 C20 120.8(11) . . ?
C19 C20 H20 109.5 . . ?
C19 C20 H20A 109.5 . . ?
H20 C20 H20A 109.5 . . ?
C19 C20 H20B 109.5 . . ?
H20 C20 H20B 109.5 . . ?
H20A C20 H20B 109.5 . . ?
C19 C21 C22 119.6(9) . . ?
C19 C21 H21 120.2 . . ?
C22 C21 H21 120.2 . . ?
C24 C22 C21 117.7(10) . . ?
C24 C22 C23 124.3(12) . . ?
C21 C22 C23 118.0(12) . . ?
C22 C23 H23 109.5 . . ?
C22 C23 H23A 109.5 . . ?
H23 C23 H23A 109.5 . . ?
C22 C23 H23B 109.5 . . ?
H23 C23 H23B 109.5 . . ?
H23A C23 H23B 109.5 . . ?
C22 C24 C25 120.7(10) . . ?
C22 C24 H24 119.6 . . ?
C25 C24 H24 119.6 . . ?
N3 C25 C24 123.8(9) . . ?
N3 C25 C26 115.6(8) . . ?
C24 C25 C26 120.5(9) . . ?
C25 C26 H26 109.5 . . ?
C25 C26 H26A 109.5 . . ?
H26 C26 H26A 109.5 . . ?
C25 C26 H26B 109.5 . . ?
H26 C26 H26B 109.5 . . ?
H26A C26 H26B 109.5 . . ?
F3 B1 F4' 73.1(8) . . ?
F3 B1 F2' 140.7(12) . . ?
F4' B1 F2' 114.8(9) . . ?
F3 B1 F2 115.0(10) . . ?
F4' B1 F2 133.8(11) . . ?
F2' B1 F2 30.9(6) . . ?
F3 B1 F4 114.9(10) . . ?
F4' B1 F4 41.8(6) . . ?
F2' B1 F4 81.7(8) . . ?
F2 B1 F4 111.0(9) . . ?
F3 B1 F3' 36.6(7) . . ?
F4' B1 F3' 106.5(9) . . ?
F2' B1 F3' 111.2(9) . . ?
F2 B1 F3' 81.2(8) . . ?
F4 B1 F3' 145.8(11) . . ?
F3 B1 F1 105.9(9) . . ?
F4' B1 F1 114.1(9) . . ?
F2' B1 F1 104.9(9) . . ?
F2 B1 F1 107.1(9) . . ?
F4 B1 F1 101.6(9) . . ?
F3' B1 F1 105.0(9) . . ?
F2' F2 B1 74.3(10) . . ?
F2 F2' B1 74.7(10) . . ?
F2 F2' F4 121.7(11) . . ?
B1 F2' F4 49.6(5) . . ?
F3' F3 B1 77.2(10) . . ?
F3' F3 F4' 126.3(12) . . ?
B1 F3 F4' 54.5(6) . . ?
F3 F3' B1 66.3(8) . . ?
F4' F4 B1 67.8(7) . . ?
F4' F4 F2' 107.9(8) . . ?
B1 F4 F2' 48.8(5) . . ?
F4 F4' B1 70.4(7) . . ?
F4 F4' F3 122.9(9) . . ?
B1 F4' F3 52.4(6) . . ?

loop_
_geom_bond_atom_site_label_1
_geom_bond_atom_site_label_2
_geom_bond_distance
_geom_bond_site_symmetry_2
_geom_bond_publ_flag
Ni N1 1.842(5) . ?
Ni N3 1.869(6) . ?
Ni C1 1.904(7) . ?
Ni N2 1.975(5) . ?
Cl C14 1.709(5) . ?
N1 C8 1.297(7) . ?
N1 C7 1.460(7) . ?
N2 C10 1.282(7) . ?
N2 C12 1.459(7) . ?
N3 C25 1.346(8) . ?
N3 C19 1.361(9) . ?
C1 C6 1.376(8) . ?
C1 C2 1.408(8) . ?
C2 C3 1.373(8) . ?
C2 H2 0.9300 . ?
C3 C4 1.388(8) . ?
C3 H3 0.9300 . ?
C4 C5 1.398(8) . ?
C4 H4 0.9300 . ?
C5 C6 1.383(8) . ?
C5 H5 0.9300 . ?
C6 C7 1.511(8) . ?
C7 H7 0.9700 . ?
C7 H7A 0.9700 . ?
C8 C10 1.482(9) . ?
C8 C9 1.501(8) . ?
C9 H9 0.9600 . ?
C9 H9A 0.9600 . ?
C9 H9B 0.9600 . ?
C10 C11 1.499(8) . ?
C11 H11 0.9600 . ?
C11 H11A 0.9600 . ?
C11 H11B 0.9600 . ?
C12 C13 1.5044 . ?
C12 H12 0.9700 . ?
C12 H12A 0.9700 . ?
C13 C18 1.381(8) . ?
C13 C14 1.3899 . ?
C14 C15 1.3899 . ?
C15 C16 1.394(12) . ?
C15 H15 0.9300 . ?
C16 C17 1.340(11) . ?
C16 H16 0.9300 . ?
C17 C18 1.333(10) . ?
C17 H17 0.9300 . ?
C18 H18 0.9300 . ?
C19 C21 1.398(10) . ?
C19 C20 1.501(9) . ?
C20 H20 0.9600 . ?
C20 H20A 0.9600 . ?
C20 H20B 0.9600 . ?
C21 C22 1.399(12) . ?
C21 H21 0.9300 . ?
C22 C24 1.342(11) . ?
C22 C23 1.494(10) . ?
C23 H23 0.9600 . ?
C23 H23A 0.9600 . ?
C23 H23B 0.9600 . ?
C24 C25 1.370(9) . ?
C24 H24 0.9300 . ?
C25 C26 1.507(9) . ?
C26 H26 0.9600 . ?
C26 H26A 0.9600 . ?
C26 H26B 0.9600 . ?
B1 F3 1.307(11) . ?
B1 F4' 1.343(10) . ?
B1 F2' 1.351(10) . ?
B1 F2 1.353(10) . ?
B1 F4 1.367(10) . ?
B1 F3' 1.392(10) . ?
B1 F1 1.422(10) . ?
F2 F2' 0.721(14) . ?
F2' F4 1.777(12) . ?
F3 F3' 0.850(16) . ?
F3 F4' 1.578(13) . ?
F4 F4' 0.967(11) . ?
